data_4503290
loop_
_publ_author_name
'Th\'etiot, Franck'
'Duhayon, Carine'
'Venkatakrishnan, Thengarai S.'
'Sutter, Jean-Pascal'

_publ_section_title
;
 Modular Assembling of [Zr(C2O4)4]4&#x2212;and [DabcoH2]2+Units in
 Supramolecular Hybrid Architectures Including an Open Framework with
 Reversible Sorption Properties (Dabco = 1,4-Diazabicyclo[2. 2. 2]octane)
;
_journal_issue 6
_journal_name_full 'Crystal Growth &amp; Design'
_journal_page_first 1870
_journal_paper_doi 10.1021/cg700971n
_journal_volume 8
_journal_year 2008
_chemical_absolute_configuration ad
_chemical_formula_moiety 'C8 K2 O16 Zr, C6 H14 N2, 6.5(H2 O)'
_chemical_formula_sum 'C14 H27 K2 N2 O22.5 Zr'
_chemical_formula_weight 752.78
_space_group_IT_number 4
_symmetry_cell_setting monoclinic
_symmetry_space_group_name_Hall 'P 2yb'
_symmetry_space_group_name_H-M 'P 1 21 1'
_atom_sites_solution_hydrogens geom
_atom_sites_solution_primary direct
_audit_creation_date 06-07-28
_audit_creation_method CRYSTALS_ver_12.51
_cell_angle_alpha 90
_cell_angle_beta 99.509(5)
_cell_angle_gamma 90
_cell_formula_units_Z 4
_cell_length_a 10.225(5)
_cell_length_b 19.053(5)
_cell_length_c 13.954(5)
_cell_measurement_reflns_used 5200
_cell_measurement_temperature 180
_cell_measurement_theta_max 29
_cell_measurement_theta_min 3
_cell_volume 2681.1(18)
_computing_cell_refinement 'CrysAlis RED, (Oxford Diffraction, 2002)'
_computing_data_collection 'Xcalibur, (Oxford Diffraction, 2002)'
_computing_data_reduction 'CrysAlis RED, (Oxford Diffraction, 2002)'
_computing_molecular_graphics 'CAMERON (Watkin et al., 1996)'
_computing_publication_material 'CRYSTALS (Betteridge et al., 2003)'
_computing_structure_refinement 'CRYSTALS (Betteridge et al., 2003)'
_computing_structure_solution 'SIR92 (Altomare et al., 1994)'
_diffrn_ambient_temperature 180
_diffrn_measured_fraction_theta_full 0.997
_diffrn_measured_fraction_theta_max 0.997
_diffrn_measurement_device_type 'Oxford Diffraction XCALIBUR'
_diffrn_measurement_method '\f & \w scans'
_diffrn_radiation_monochromator graphite
_diffrn_radiation_type 'Mo K\a'
_diffrn_radiation_wavelength 0.71073
_diffrn_reflns_av_R_equivalents 0.042
_diffrn_reflns_limit_h_max 13
_diffrn_reflns_limit_h_min -13
_diffrn_reflns_limit_k_max 26
_diffrn_reflns_limit_k_min -21
_diffrn_reflns_limit_l_max 19
_diffrn_reflns_limit_l_min -19
_diffrn_reflns_number 23433
_diffrn_reflns_theta_full 29.070
_diffrn_reflns_theta_max 29.070
_diffrn_reflns_theta_min 3.139
_diffrn_standards_number 0
_exptl_absorpt_coefficient_mu 0.822
_exptl_absorpt_correction_T_max 0.85
_exptl_absorpt_correction_T_min 0.66
_exptl_absorpt_correction_type multi-scan
_exptl_absorpt_process_details
;
[c.f. r.h. blessing, acta cryst. (1995), a51, 33-38]
;
_exptl_crystal_colour colorless
_exptl_crystal_density_diffrn 1.832
_exptl_crystal_description block
_exptl_crystal_F_000 1480
_exptl_crystal_size_max 0.45
_exptl_crystal_size_mid 0.33
_exptl_crystal_size_min 0.20
_refine_diff_density_max 1.23
_refine_diff_density_min -0.95
_refine_ls_abs_structure_details 'Flack (1983), 2188 Friedel-pairs'
_refine_ls_abs_structure_Flack 0.29(4)
_refine_ls_extinction_method None
_refine_ls_goodness_of_fit_ref 1.0289
_refine_ls_hydrogen_treatment constr
_refine_ls_matrix_type full
_refine_ls_number_parameters 684
_refine_ls_number_reflns 8964
_refine_ls_number_restraints 1
_refine_ls_R_factor_all 0.0513
_refine_ls_R_factor_gt 0.0432
_refine_ls_shift/su_max 0.000271
_refine_ls_structure_factor_coef F
_refine_ls_weighting_details
;
 Method, part 1, Chebychev polynomial, (Watkin, 1994, Prince, 1982) 
 [weight] = 1.0/[A~0~*T~0~(x)+A~1~*T~1~(x) ... +A~n-1~]*T~n-1~(x)] 
 where A~i~ are the Chebychev coefficients listed below and x= Fcalc/Fmax 
 Method = Robust Weighting (Prince, 1982) 
 W = [weight] * [1-(deltaF/6*sigmaF)^2^]^2^ 
 A~i~ are: 
 4.80 -0.693 3.34 
;
_refine_ls_weighting_scheme calc
_refine_ls_wR_factor_all 0.0585
_refine_ls_wR_factor_gt 0.0540
_refine_ls_wR_factor_ref 0.0540
_reflns_limit_h_max 13
_reflns_limit_h_min -13
_reflns_limit_k_max 26
_reflns_limit_k_min -21
_reflns_limit_l_max 19
_reflns_limit_l_min 0
_reflns_number_gt 8964
_reflns_number_total 11152
_reflns_threshold_expression I>3.0\s(I)
_cod_data_source_file cg700971n-file004.cif
_cod_data_source_block Compd_1_cif
_cod_depositor_comments
;
The following automatic conversions were performed:

'_symmetry_cell_setting' value 'Monoclinic' changed to 'monoclinic'
according to /home/saulius/struct/CIF-dictionaries/cif_core.dic
dictionary named 'cif_core.dic' version 2.4.1 from 2010-06-29.

Automatic conversion script
Id: cif_fix_values 1715 2011-07-08 13:25:40Z adriana 
;
_cod_original_sg_symbol_H-M 'P 1 21 1 '
_cod_original_formula_sum 'C14 H27 K2 N2 O22.50 Zr1'
_cod_database_code 4503290

loop_
_symmetry_equiv_pos_as_xyz
x,y,z
-x,y+1/2,-z

loop_
_atom_site_label
_atom_site_type_symbol
_atom_site_fract_x
_atom_site_fract_y
_atom_site_fract_z
_atom_site_U_iso_or_equiv
_atom_site_occupancy
_atom_site_adp_type
_atom_site_refinement_flags_posn
Zr1 Zr 0.50144(3) 0.37133(5) 0.74388(3) 0.0110 1.0000 Uani .
Zr2 Zr -0.00885(4) 0.22702(5) 0.24497(3) 0.0103 1.0000 Uani .
K1 K 0.31865(11) 0.14854(8) 0.41130(10) 0.0224 1.0000 Uani .
K2 K 0.66840(11) 0.14726(8) 0.08141(9) 0.0218 1.0000 Uani .
K3 K 0.17860(11) 0.45142(8) 0.58213(8) 0.0187 1.0000 Uani .
K4 K 0.82660(11) 0.44921(8) 0.90481(9) 0.0201 1.0000 Uani .
C1 C 0.3301(5) 0.4772(3) 0.8342(4) 0.0156 1.0000 Uani .
C2 C 0.4715(5) 0.4848(3) 0.8934(4) 0.0153 1.0000 Uani .
C3 C 0.5056(5) 0.2724(3) 0.9164(4) 0.0159 1.0000 Uani .
C4 C 0.6523(5) 0.2747(3) 0.8985(3) 0.0174 1.0000 Uani .
C5 C 0.4896(5) 0.2704(4) 0.5714(4) 0.0183 1.0000 Uani .
C6 C 0.3428(4) 0.2795(3) 0.5854(4) 0.0178 1.0000 Uani .
C7 C 0.6804(5) 0.4758(3) 0.6587(3) 0.0144 1.0000 Uani .
C8 C 0.5429(5) 0.4848(3) 0.5962(4) 0.0158 1.0000 Uani .
C9 C -0.1846(5) 0.1242(3) 0.3322(3) 0.0135 1.0000 Uani .
C10 C -0.0432(5) 0.1153(3) 0.3956(4) 0.0131 1.0000 Uani .
C11 C -0.0017(5) 0.3335(3) 0.4131(4) 0.0160 1.0000 Uani .
C12 C 0.1307(5) 0.3408(3) 0.3779(4) 0.0208 1.0000 Uani .
C13 C -0.1556(5) 0.3331(3) 0.1027(3) 0.0147 1.0000 Uani .
C14 C -0.0197(5) 0.3283(3) 0.0701(4) 0.0161 1.0000 Uani .
C15 C 0.1718(5) 0.1244(3) 0.1626(4) 0.0147 1.0000 Uani .
C16 C 0.0331(5) 0.1123(3) 0.0997(4) 0.0149 1.0000 Uani .
C17 C 0.3164(5) 0.3883(4) 0.1717(4) 0.0320 1.0000 Uani .
C18 C 0.4250(5) 0.3978(4) 0.1103(4) 0.0333 1.0000 Uani .
C19 C 0.4582(6) 0.3194(4) 0.2969(5) 0.0398 1.0000 Uani .
C20 C 0.5417(6) 0.3092(4) 0.2178(5) 0.0373 1.0000 Uani .
C21 C 0.4749(5) 0.4473(4) 0.2958(4) 0.0352 1.0000 Uani .
C22 C 0.5956(6) 0.4327(4) 0.2444(4) 0.0393 1.0000 Uani .
C23 C 0.1508(5) 0.1904(4) 0.7497(4) 0.0300 1.0000 Uani .
C24 C 0.0478(5) 0.1827(4) 0.6564(4) 0.0348 1.0000 Uani .
C25 C 0.0616(6) 0.3006(3) 0.7927(4) 0.0334 1.0000 Uani .
C26 C -0.0263(10) 0.3011(4) 0.6922(5) 0.0561 1.0000 Uani .
C27 C -0.0379(5) 0.1891(4) 0.8350(4) 0.0322 1.0000 Uani .
C28 C -0.1405(5) 0.1992(4) 0.7420(4) 0.0308 1.0000 Uani .
N1 N 0.3836(4) 0.3879(3) 0.2759(3) 0.0286 1.0000 Uani .
N2 N 0.5557(4) 0.3779(3) 0.1700(3) 0.0324 1.0000 Uani .
N3 N 0.0854(4) 0.2267(3) 0.8233(3) 0.0223 1.0000 Uani .
N4 N -0.0689(4) 0.2277(3) 0.6670(3) 0.0230 1.0000 Uani .
O1 O 0.3232(3) 0.4292(2) 0.7687(3) 0.0157 1.0000 Uani .
O2 O 0.5554(3) 0.4428(2) 0.8678(3) 0.0206 1.0000 Uani .
O3 O 0.2394(4) 0.5136(3) 0.8516(3) 0.0238 1.0000 Uani .
O4 O 0.4941(4) 0.5288(3) 0.9597(3) 0.0245 1.0000 Uani .
O5 O 0.4249(4) 0.3046(2) 0.8516(3) 0.0218 1.0000 Uani .
O6 O 0.6677(3) 0.3160(2) 0.8292(3) 0.0186 1.0000 Uani .
O7 O 0.4799(4) 0.2437(3) 0.9893(3) 0.0284 1.0000 Uani .
O8 O 0.7376(3) 0.2394(2) 0.9484(3) 0.0264 1.0000 Uani .
O9 O 0.5712(4) 0.3030(2) 0.6359(3) 0.0209 1.0000 Uani .
O10 O 0.3306(3) 0.3201(2) 0.6575(3) 0.0203 1.0000 Uani .
O11 O 0.5149(4) 0.2364(3) 0.5029(3) 0.0243 1.0000 Uani .
O12 O 0.2528(3) 0.2508(2) 0.5313(3) 0.0304 1.0000 Uani .
O13 O 0.6854(3) 0.4256(2) 0.7202(3) 0.0156 1.0000 Uani .
O14 O 0.4552(4) 0.4439(2) 0.6197(3) 0.0202 1.0000 Uani .
O15 O 0.7728(4) 0.5138(3) 0.6471(3) 0.0234 1.0000 Uani .
O16 O 0.5244(4) 0.5293(3) 0.5312(3) 0.0248 1.0000 Uani .
O17 O -0.1899(4) 0.1739(2) 0.2699(3) 0.0161 1.0000 Uani .
O18 O 0.0429(3) 0.1557(2) 0.3682(2) 0.0143 1.0000 Uani .
O19 O -0.2750(3) 0.0847(2) 0.3459(3) 0.0177 1.0000 Uani .
O20 O -0.0263(4) 0.0732(2) 0.4623(3) 0.0204 1.0000 Uani .
O21 O -0.0794(3) 0.2892(3) 0.3636(3) 0.0200 1.0000 Uani .
O22 O 0.1489(3) 0.2956(2) 0.3123(3) 0.0234 1.0000 Uani .
O23 O -0.0282(4) 0.3696(3) 0.4813(3) 0.0262 1.0000 Uani .
O24 O 0.2102(3) 0.3878(2) 0.4084(3) 0.0313 1.0000 Uani .
O25 O -0.1718(3) 0.2896(2) 0.1707(3) 0.0190 1.0000 Uani .
O26 O 0.0574(3) 0.2846(2) 0.1213(3) 0.0215 1.0000 Uani .
O27 O -0.2376(3) 0.3771(2) 0.0661(2) 0.0250 1.0000 Uani .
O28 O 0.0095(4) 0.3629(3) 0.0034(3) 0.0285 1.0000 Uani .
O29 O 0.1752(3) 0.1745(2) 0.2234(3) 0.0162 1.0000 Uani .
O30 O -0.0573(3) 0.1513(2) 0.1269(3) 0.0172 1.0000 Uani .
O31 O 0.2641(4) 0.0844(2) 0.1525(3) 0.0203 1.0000 Uani .
O32 O 0.0180(4) 0.0708(3) 0.0327(3) 0.0248 1.0000 Uani .
O33 O 0.6975(4) 0.3856(3) 0.4844(3) 0.0429(11) 1.0000 Uiso .
O34 O 0.7790(3) 0.2202(2) 0.4918(2) 0.0198(6) 1.0000 Uiso .
O35 O 0.7176(5) 0.0687(3) 0.5654(3) 0.0418(10) 1.0000 Uiso .
O36 O 0.8363(5) 0.0180(3) 0.7408(3) 0.0467(11) 1.0000 Uiso .
O37 O 0.2036(7) 0.0309(4) 0.5863(5) 0.0750(19) 1.0000 Uiso .
O38 O 0.2572(5) 0.0564(3) 0.9252(4) 0.0468(12) 1.0000 Uiso .
O39 O 0.2197(3) 0.2196(2) 1.0023(2) 0.0232(7) 1.0000 Uiso .
O40 O 0.0068(4) 0.4549(4) 0.7444(3) 0.0451(14) 1.0000 Uiso .
O41 O 0.5052(7) 0.1073(4) 0.8433(5) 0.0744(18) 1.0000 Uiso .
O42 O 0.7572(5) 0.0556(3) 0.9149(4) 0.0505(12) 1.0000 Uiso .
O43 O 0.9014(6) 0.4839(4) 0.2445(5) 0.0731(17) 1.0000 Uiso .
O44 O 0.4299(8) 0.1211(5) 0.6479(5) 0.088(2) 1.0000 Uiso .
O45 O 0.4926(4) 0.1502(3) 0.2522(3) 0.0379(13) 1.0000 Uiso .
H11 H 0.3243 0.3909 0.3128 0.0352 1.0000 Uiso R
H21 H 0.6148 0.3746 0.1330 0.0399 1.0000 Uiso R
H31 H 0.1384 0.2261 0.8780 0.0273 1.0000 Uiso R
H41 H -0.1221 0.2282 0.6124 0.0274 1.0000 Uiso R
H171 H 0.2520 0.4282 0.1602 0.0388 1.0000 Uiso R
H172 H 0.2684 0.3430 0.1557 0.0388 1.0000 Uiso R
H181 H 0.4268 0.4476 0.0877 0.0436 1.0000 Uiso R
H182 H 0.4073 0.3659 0.0526 0.0436 1.0000 Uiso R
H191 H 0.5181 0.3219 0.3612 0.0491 1.0000 Uiso R
H192 H 0.3946 0.2796 0.2974 0.0491 1.0000 Uiso R
H201 H 0.6308 0.2896 0.2451 0.0486 1.0000 Uiso R
H202 H 0.4946 0.2761 0.1680 0.0486 1.0000 Uiso R
H211 H 0.5051 0.4513 0.3675 0.0464 1.0000 Uiso R
H212 H 0.4301 0.4919 0.2707 0.0464 1.0000 Uiso R
H221 H 0.6223 0.4765 0.2132 0.0530 1.0000 Uiso R
H222 H 0.6721 0.4150 0.2923 0.0530 1.0000 Uiso R
H231 H 0.1832 0.1433 0.7750 0.0389 1.0000 Uiso R
H232 H 0.2275 0.2190 0.7358 0.0389 1.0000 Uiso R
H241 H 0.0188 0.1326 0.6486 0.0453 1.0000 Uiso R
H242 H 0.0871 0.1975 0.5986 0.0453 1.0000 Uiso R
H251 H 0.0168 0.3259 0.8410 0.0419 1.0000 Uiso R
H252 H 0.1481 0.3239 0.7885 0.0419 1.0000 Uiso R
H261 H -0.1062 0.3308 0.6947 0.0699 1.0000 Uiso R
H262 H 0.0240 0.3203 0.6424 0.0699 1.0000 Uiso R
H271 H -0.0736 0.2092 0.8916 0.0394 1.0000 Uiso R
H272 H -0.0181 0.1381 0.8467 0.0394 1.0000 Uiso R
H281 H -0.2126 0.2319 0.7539 0.0419 1.0000 Uiso R
H282 H -0.1799 0.1527 0.7198 0.0419 1.0000 Uiso R

loop_
_atom_site_aniso_label
_atom_site_aniso_U_11
_atom_site_aniso_U_22
_atom_site_aniso_U_33
_atom_site_aniso_U_23
_atom_site_aniso_U_13
_atom_site_aniso_U_12
Zr1 0.0091(2) 0.0117(3) 0.0121(2) -0.0010(2) 0.00165(15) 0.00025(14)
Zr2 0.00892(19) 0.0119(3) 0.01018(19) -0.00002(19) 0.00184(14) -0.0003(2)
K1 0.0165(5) 0.0181(8) 0.0311(6) -0.0090(5) -0.0004(4) 0.0007(5)
K2 0.0170(5) 0.0209(8) 0.0256(6) 0.0083(5) -0.0019(4) -0.0021(5)
K3 0.0143(5) 0.0193(7) 0.0212(5) -0.0057(5) -0.0013(4) 0.0018(4)
K4 0.0154(5) 0.0198(7) 0.0229(5) 0.0033(5) -0.0028(4) -0.0020(4)
C1 0.013(2) 0.015(3) 0.019(2) -0.002(2) 0.0046(17) -0.0013(19)
C2 0.015(2) 0.018(3) 0.014(2) -0.001(2) 0.0036(16) -0.002(2)
C3 0.011(2) 0.019(3) 0.020(2) 0.002(2) 0.0074(16) 0.0035(18)
C4 0.0158(19) 0.019(3) 0.018(2) 0.0026(19) 0.0037(15) 0.0035(19)
C5 0.018(2) 0.019(3) 0.019(2) -0.001(2) 0.0057(18) -0.004(2)
C6 0.0131(18) 0.021(3) 0.019(2) -0.003(2) 0.0022(15) 0.0014(17)
C7 0.011(2) 0.018(3) 0.014(2) -0.001(2) 0.0009(16) -0.0019(19)
C8 0.016(2) 0.014(3) 0.018(2) 0.000(2) 0.0044(17) -0.001(2)
C9 0.011(2) 0.018(3) 0.011(2) -0.0034(19) 0.0001(15) 0.0035(18)
C10 0.015(2) 0.010(3) 0.014(2) 0.0000(19) 0.0020(16) 0.0021(19)
C11 0.016(2) 0.017(3) 0.016(2) -0.002(2) 0.0078(17) -0.0026(19)
C12 0.016(2) 0.025(3) 0.023(2) -0.009(2) 0.0069(17) -0.0058(18)
C13 0.0109(18) 0.020(3) 0.0146(18) 0.0043(18) 0.0061(14) 0.0026(17)
C14 0.014(2) 0.021(3) 0.014(2) 0.005(2) 0.0038(16) -0.0010(19)
C15 0.014(2) 0.010(3) 0.021(2) -0.002(2) 0.0036(17) -0.0015(19)
C16 0.010(2) 0.015(3) 0.018(2) -0.002(2) -0.0016(16) -0.0032(19)
C17 0.026(2) 0.036(4) 0.032(2) -0.003(2) -0.0018(19) 0.001(2)
C18 0.030(3) 0.034(4) 0.035(3) -0.002(2) 0.004(2) 0.003(2)
C19 0.029(3) 0.046(4) 0.048(3) 0.015(3) 0.019(2) -0.005(3)
C20 0.034(3) 0.030(4) 0.053(4) 0.007(3) 0.022(3) 0.007(2)
C21 0.024(2) 0.047(4) 0.034(3) -0.006(3) 0.002(2) -0.004(2)
C22 0.026(3) 0.055(5) 0.040(3) -0.007(3) 0.014(2) -0.021(3)
C23 0.020(2) 0.042(4) 0.029(2) -0.005(2) 0.0094(19) -0.003(2)
C24 0.029(2) 0.054(5) 0.023(2) -0.015(3) 0.0121(19) -0.004(3)
C25 0.045(3) 0.029(4) 0.022(2) -0.001(2) -0.005(2) 0.003(2)
C26 0.099(6) 0.020(4) 0.036(3) 0.010(3) -0.029(4) -0.016(4)
C27 0.023(2) 0.055(4) 0.021(2) 0.006(2) 0.0107(18) 0.005(2)
C28 0.024(2) 0.045(4) 0.025(3) 0.005(2) 0.0100(19) 0.006(2)
N1 0.0204(19) 0.038(3) 0.031(2) -0.007(2) 0.0152(16) -0.0034(19)
N2 0.0183(18) 0.046(4) 0.037(2) 0.006(2) 0.0163(16) 0.002(2)
N3 0.0268(18) 0.027(2) 0.0131(14) 0.0027(17) 0.0041(12) 0.0011(19)
N4 0.0307(18) 0.025(2) 0.0123(14) -0.0011(17) 0.0003(13) -0.001(2)
O1 0.0105(14) 0.016(2) 0.0187(16) -0.0029(15) -0.0023(12) 0.0027(13)
O2 0.0104(15) 0.022(2) 0.0283(19) -0.0080(18) 0.0005(13) 0.0033(14)
O3 0.0174(17) 0.029(3) 0.0251(19) -0.0103(18) 0.0030(14) 0.0080(17)
O4 0.0195(17) 0.026(3) 0.028(2) -0.0106(18) 0.0018(14) 0.0012(16)
O5 0.0150(15) 0.024(2) 0.0269(18) 0.0103(16) 0.0037(13) -0.0014(14)
O6 0.0140(15) 0.023(2) 0.0190(15) 0.0049(14) 0.0036(11) 0.0051(14)
O7 0.0190(17) 0.041(3) 0.0269(18) 0.0129(18) 0.0094(13) 0.0064(17)
O8 0.0163(14) 0.034(3) 0.0288(16) 0.0153(17) 0.0048(12) 0.0056(15)
O9 0.0142(15) 0.025(2) 0.0222(16) -0.0101(16) -0.0010(12) 0.0000(14)
O10 0.0146(14) 0.023(2) 0.0239(17) -0.0079(16) 0.0042(12) -0.0025(13)
O11 0.0144(15) 0.033(3) 0.0264(18) -0.009(2) 0.0080(13) -0.0062(16)
O12 0.0133(14) 0.039(3) 0.038(2) -0.0242(18) 0.0029(13) -0.0044(14)
O13 0.0098(15) 0.017(2) 0.0189(17) 0.0050(15) -0.0025(12) -0.0025(13)
O14 0.0138(16) 0.022(2) 0.0237(18) 0.0029(17) -0.0008(13) 0.0005(15)
O15 0.0183(18) 0.024(3) 0.0272(19) 0.0072(19) 0.0008(15) -0.0041(17)
O16 0.0185(18) 0.026(3) 0.028(2) 0.0085(19) -0.0008(15) 0.0004(16)
O17 0.0174(16) 0.018(2) 0.0118(15) 0.0040(15) 0.0009(12) -0.0027(14)
O18 0.0086(14) 0.018(2) 0.0155(16) 0.0076(15) -0.0004(11) -0.0025(13)
O19 0.0102(15) 0.016(2) 0.0271(19) 0.0053(16) 0.0027(13) -0.0054(14)
O20 0.0166(17) 0.023(3) 0.0193(18) 0.0086(16) -0.0023(13) -0.0034(15)
O21 0.0105(14) 0.030(3) 0.0211(16) -0.0082(16) 0.0080(11) -0.0077(15)
O22 0.0180(16) 0.032(3) 0.0233(17) -0.0169(17) 0.0122(13) -0.0134(15)
O23 0.0212(17) 0.036(3) 0.0242(17) -0.0170(19) 0.0117(13) -0.0051(18)
O24 0.0238(16) 0.038(3) 0.0351(19) -0.0179(18) 0.0136(14) -0.0180(16)
O25 0.0143(15) 0.025(2) 0.0193(16) 0.0099(15) 0.0074(12) 0.0080(14)
O26 0.0141(15) 0.030(2) 0.0216(17) 0.0133(16) 0.0066(12) 0.0087(15)
O27 0.0233(16) 0.027(2) 0.0265(16) 0.0103(17) 0.0095(12) 0.0077(15)
O28 0.0222(18) 0.040(3) 0.0257(19) 0.022(2) 0.0107(14) 0.0077(19)
O29 0.0140(16) 0.017(2) 0.0170(17) -0.0024(15) 0.0018(12) 0.0026(14)
O30 0.0117(15) 0.020(2) 0.0186(16) -0.0085(15) -0.0012(12) 0.0004(14)
O31 0.0137(16) 0.016(2) 0.030(2) -0.0019(18) 0.0032(14) 0.0021(15)
O32 0.0214(18) 0.028(3) 0.023(2) -0.0135(19) -0.0021(14) 0.0028(17)

loop_
_atom_type_symbol
_atom_type_scat_dispersion_real
_atom_type_scat_dispersion_imag
_atom_type_scat_Cromer_Mann_a1
_atom_type_scat_Cromer_Mann_b1
_atom_type_scat_Cromer_Mann_a2
_atom_type_scat_Cromer_Mann_b2
_atom_type_scat_Cromer_Mann_a3
_atom_type_scat_Cromer_Mann_b3
_atom_type_scat_Cromer_Mann_a4
_atom_type_scat_Cromer_Mann_b4
_atom_type_scat_Cromer_Mann_c
_atom_type_scat_source
C 0.0033 0.0016 2.3100 20.8439 1.0200 10.2075 1.5886 0.5687 0.8650 51.6512 0.2156 'International Tables Vol C 4.2.6.8 and 6.1.1.4'
H 0.0000 0.0000 0.4930 10.5109 0.3229 26.1257 0.1402 3.1424 0.0408 57.7998 0.0030 'International Tables Vol C 4.2.6.8 and 6.1.1.4'
N 0.0061 0.0033 12.2126 0.0057 3.1322 9.8933 2.0125 28.9975 1.1663 0.5826 -11.5290 'International Tables Vol C 4.2.6.8 and 6.1.1.4'
O 0.0106 0.0060 3.0485 13.2771 2.2868 5.7011 1.5463 0.3239 0.8670 32.9089 0.2508 'International Tables Vol C 4.2.6.8 and 6.1.1.4'
K 0.2009 0.2494 8.2186 12.7949 7.4398 0.7748 1.0519 213.1870 0.8659 41.6841 1.4228 'International Tables Vol C 4.2.6.8 and 6.1.1.4'
Zr -2.9673 0.5597 17.8765 1.2762 10.9480 11.9160 5.4173 0.1176 3.6572 87.6627 2.0693 'International Tables Vol C 4.2.6.8 and 6.1.1.4'

loop_
_geom_angle_atom_site_label_1
_geom_angle_atom_site_label_2
_geom_angle_atom_site_label_3
_geom_angle
_geom_angle_publ_flag
O1 Zr1 O2 70.94(14) yes
O1 Zr1 O5 77.68(15) yes
O2 Zr1 O5 83.84(17) yes
O1 Zr1 O6 138.28(14) yes
O2 Zr1 O6 78.38(15) yes
O5 Zr1 O6 71.42(14) yes
O1 Zr1 O9 140.72(14) yes
O2 Zr1 O9 146.96(14) yes
O5 Zr1 O9 108.5(2) yes
O6 Zr1 O9 77.03(15) yes
O1 Zr1 O10 72.74(14) yes
O2 Zr1 O10 141.76(14) yes
O5 Zr1 O10 77.11(15) yes
O6 Zr1 O10 124.48(18) yes
O9 Zr1 O10 71.20(13) yes
O1 Zr1 O13 122.20(18) yes
O2 Zr1 O13 73.70(15) yes
O5 Zr1 O13 140.73(13) yes
O6 Zr1 O13 72.73(15) yes
O9 Zr1 O13 78.15(16) yes
O1 Zr1 O14 74.59(15) yes
O2 Zr1 O14 102.86(19) yes
O5 Zr1 O14 147.30(14) yes
O6 Zr1 O14 141.16(14) yes
O9 Zr1 O14 83.36(17) yes
O10 Zr1 O13 138.37(13) yes
O10 Zr1 O14 78.37(16) yes
O13 Zr1 O14 70.59(14) yes
O17 Zr2 O18 71.86(13) yes
O17 Zr2 O21 75.15(15) yes
O18 Zr2 O21 79.31(16) yes
O17 Zr2 O22 143.04(14) yes
O18 Zr2 O22 88.15(16) yes
O21 Zr2 O22 70.70(13) yes
O17 Zr2 O25 74.15(15) yes
O18 Zr2 O25 141.69(13) yes
O21 Zr2 O25 75.34(15) yes
O22 Zr2 O25 109.50(19) yes
O17 Zr2 O26 136.06(13) yes
O18 Zr2 O26 147.62(13) yes
O21 Zr2 O26 118.88(19) yes
O22 Zr2 O26 74.97(15) yes
O25 Zr2 O26 70.68(13) yes
O17 Zr2 O29 125.33(19) yes
O18 Zr2 O29 73.92(14) yes
O21 Zr2 O29 136.69(14) yes
O22 Zr2 O29 74.97(15) yes
O25 Zr2 O29 142.51(13) yes
O17 Zr2 O30 73.89(14) yes
O18 Zr2 O30 100.25(18) yes
O21 Zr2 O30 147.43(14) yes
O22 Zr2 O30 141.75(13) yes
O25 Zr2 O30 86.70(15) yes
O26 Zr2 O29 75.07(15) yes
O26 Zr2 O30 78.58(17) yes
O29 Zr2 O30 71.83(14) yes
C2 C1 O1 112.4(4) yes
C2 C1 O3 121.1(5) yes
O1 C1 O3 126.5(5) yes
C1 C2 O2 114.0(5) yes
C1 C2 O4 120.2(5) yes
O2 C2 O4 125.8(5) yes
C4 C3 O5 113.5(5) yes
C4 C3 O7 119.4(5) yes
O5 C3 O7 127.1(5) yes
C3 C4 O6 112.3(4) yes
C3 C4 O8 120.4(5) yes
O6 C4 O8 127.2(5) yes
C6 C5 O9 112.8(5) yes
C6 C5 O11 119.5(5) yes
O9 C5 O11 127.7(5) yes
C5 C6 O10 112.7(4) yes
C5 C6 O12 121.1(5) yes
O10 C6 O12 126.2(4) yes
C8 C7 O13 113.3(4) yes
C8 C7 O15 120.8(5) yes
O13 C7 O15 125.9(4) yes
C7 C8 O14 113.7(5) yes
C7 C8 O16 120.6(5) yes
O14 C8 O16 125.6(5) yes
C10 C9 O17 113.1(4) yes
C10 C9 O19 119.4(5) yes
O17 C9 O19 127.5(4) yes
C9 C10 O18 112.5(4) yes
C9 C10 O20 120.0(5) yes
O18 C10 O20 127.5(5) yes
C12 C11 O21 113.0(5) yes
C12 C11 O23 121.1(5) yes
O21 C11 O23 125.8(5) yes
C11 C12 O22 114.1(5) yes
C11 C12 O24 121.6(5) yes
O22 C12 O24 124.3(4) yes
C14 C13 O25 114.4(4) yes
C14 C13 O27 120.3(5) yes
O25 C13 O27 125.3(4) yes
C13 C14 O26 112.2(4) yes
C13 C14 O28 122.9(5) yes
O26 C14 O28 124.9(5) yes
C16 C15 O29 114.0(5) yes
C16 C15 O31 119.1(5) yes
O29 C15 O31 126.8(5) yes
C15 C16 O30 112.3(4) yes
C15 C16 O32 121.1(5) yes
O30 C16 O32 126.5(5) yes
C18 C17 N1 106.7(4) yes
C18 C17 H171 110.0 no
N1 C17 H171 110.0 no
C18 C17 H172 110.7 no
N1 C17 H172 109.9 no
H171 C17 H172 109.5 no
C17 C18 N2 108.8(4) yes
C17 C18 H181 110.0 no
N2 C18 H181 110.7 no
C17 C18 H182 109.2 no
N2 C18 H182 108.6 no
H181 C18 H182 109.5 no
C20 C19 N1 107.2(5) yes
C20 C19 H191 108.9 no
N1 C19 H191 110.2 no
C20 C19 H192 110.7 no
N1 C19 H192 110.3 no
H191 C19 H192 109.5 no
C19 C20 N2 108.7(5) yes
C19 C20 H201 111.0 no
N2 C20 H201 110.5 no
C19 C20 H202 108.8 no
N2 C20 H202 108.3 no
H201 C20 H202 109.5 no
C22 C21 N1 107.8(5) yes
C22 C21 H211 109.8 no
N1 C21 H211 109.2 no
C22 C21 H212 110.1 no
N1 C21 H212 110.5 no
H211 C21 H212 109.5 no
C21 C22 N2 107.6(4) yes
C21 C22 H221 110.3 no
N2 C22 H221 110.2 no
C21 C22 H222 110.3 no
N2 C22 H222 108.9 no
H221 C22 H222 109.5 no
C24 C23 N3 107.8(4) yes
C24 C23 H231 110.7 no
N3 C23 H231 109.5 no
C24 C23 H232 109.7 no
N3 C23 H232 109.7 no
H231 C23 H232 109.5 no
C23 C24 N4 107.9(4) yes
C23 C24 H241 109.4 no
N4 C24 H241 109.4 no
C23 C24 H242 110.2 no
N4 C24 H242 110.5 no
H241 C24 H242 109.5 no
C26 C25 N3 108.3(5) yes
C26 C25 H251 110.4 no
N3 C25 H251 109.6 no
C26 C25 H252 109.5 no
N3 C25 H252 109.6 no
H251 C25 H252 109.5 no
C25 C26 N4 108.3(5) yes
C25 C26 H261 109.4 no
N4 C26 H261 109.3 no
C25 C26 H262 110.3 no
N4 C26 H262 110.1 no
H261 C26 H262 109.5 no
C28 C27 N3 108.7(4) yes
C28 C27 H271 109.4 no
N3 C27 H271 109.2 no
C28 C27 H272 110.5 no
N3 C27 H272 109.5 no
H271 C27 H272 109.5 no
C27 C28 N4 107.1(4) yes
C27 C28 H281 110.8 no
N4 C28 H281 110.7 no
C27 C28 H282 109.5 no
N4 C28 H282 109.1 no
H281 C28 H282 109.5 no
C19 N1 C17 109.1(5) yes
C19 N1 C21 110.1(5) yes
C17 N1 C21 110.7(5) yes
C19 N1 H11 109.0 no
C17 N1 H11 108.9 no
C21 N1 H11 109.0 no
C18 N2 C20 109.2(5) yes
C18 N2 C22 109.1(5) yes
C20 N2 C22 110.0(5) yes
C18 N2 H21 109.5 no
C20 N2 H21 109.5 no
C22 N2 H21 109.5 no
C23 N3 C27 109.8(5) yes
C23 N3 C25 108.4(4) yes
C27 N3 C25 112.9(4) yes
C23 N3 H31 108.6 no
C27 N3 H31 108.6 no
C25 N3 H31 108.6 no
C24 N4 C26 110.8(6) yes
C24 N4 C28 110.8(5) yes
C26 N4 C28 109.8(5) yes
C24 N4 H41 108.5 no
C26 N4 H41 108.5 no
C28 N4 H41 108.4 no
Zr1 O1 C1 121.2(3) yes
Zr1 O2 C2 121.3(3) yes
Zr1 O5 C3 119.9(3) yes
Zr1 O6 C4 122.0(3) yes
Zr1 O9 C5 121.4(4) yes
Zr1 O10 C6 121.7(3) yes
Zr1 O13 C7 120.5(3) yes
Zr1 O14 C8 121.2(3) yes
Zr2 O17 C9 120.5(3) yes
Zr2 O18 C10 121.4(3) yes
Zr2 O21 C11 119.9(3) yes
C12 O22 Zr2 121.7(3) yes
C13 O25 Zr2 121.5(3) yes
Zr2 O26 C14 120.8(3) yes
Zr2 O29 C15 120.2(3) yes
Zr2 O30 C16 121.2(3) yes

loop_
_geom_bond_atom_site_label_1
_geom_bond_atom_site_label_2
_geom_bond_distance
_geom_bond_publ_flag
Zr1 O1 2.206(4) yes
Zr1 O2 2.199(4) yes
Zr1 O5 2.209(4) yes
Zr1 O6 2.180(4) yes
Zr1 O9 2.197(4) yes
Zr1 O10 2.182(4) yes
Zr1 O13 2.219(4) yes
Zr1 O14 2.205(4) yes
Zr2 O17 2.188(4) yes
Zr2 O18 2.188(4) yes
Zr2 O21 2.249(4) yes
Zr2 O22 2.166(4) yes
Zr2 O25 2.168(4) yes
Zr2 O26 2.242(4) yes
Zr2 O29 2.196(4) yes
Zr2 O30 2.185(4) yes
C1 C2 1.549(7) yes
C1 O1 1.288(7) yes
C1 O3 1.214(7) yes
C2 O2 1.267(7) yes
C2 O4 1.240(7) yes
C3 C4 1.562(7) yes
C3 O5 1.275(7) yes
C3 O7 1.221(7) yes
C4 O6 1.276(7) yes
C4 O8 1.223(6) yes
C5 C6 1.555(7) yes
C5 O9 1.283(7) yes
C5 O11 1.217(7) yes
C6 O10 1.291(6) yes
C6 O12 1.219(6) yes
C7 C8 1.537(7) yes
C7 O13 1.279(7) yes
C7 O15 1.222(7) yes
C8 O14 1.272(7) yes
C8 O16 1.232(7) yes
C9 C10 1.574(7) yes
C9 O17 1.281(7) yes
C9 O19 1.231(7) yes
C10 O18 1.274(7) yes
C10 O20 1.219(7) yes
C11 C12 1.520(7) yes
C11 O21 1.281(7) yes
C11 O23 1.239(7) yes
C12 O22 1.292(6) yes
C12 O24 1.238(6) yes
C13 C14 1.534(7) yes
C13 O25 1.291(6) yes
C13 O27 1.235(6) yes
C14 O26 1.281(7) yes
C14 O28 1.216(7) yes
C15 C16 1.557(7) yes
C15 O29 1.274(7) yes
C15 O31 1.239(7) yes
C16 O30 1.290(7) yes
C16 O32 1.216(7) yes
C17 C18 1.521(8) yes
C17 N1 1.503(7) yes
C17 H171 1.000 no
C17 H172 1.000 no
C18 N2 1.502(7) yes
C18 H181 1.000 no
C18 H182 1.000 no
C19 C20 1.515(9) yes
C19 N1 1.515(9) yes
C19 H191 1.000 no
C19 H192 1.000 no
C20 N2 1.486(9) yes
C20 H201 1.000 no
C20 H202 1.000 no
C21 C22 1.551(8) yes
C21 N1 1.464(8) yes
C21 H211 1.000 no
C21 H212 1.000 no
C22 N2 1.482(9) yes
C22 H221 1.000 no
C22 H222 1.000 no
C23 C24 1.541(7) yes
C23 N3 1.486(7) yes
C23 H231 1.000 no
C23 H232 1.000 no
C24 N4 1.496(7) yes
C24 H241 1.000 no
C24 H242 1.000 no
C25 C26 1.535(8) yes
C25 N3 1.480(8) yes
C25 H251 1.000 no
C25 H252 1.000 no
C26 N4 1.489(9) yes
C26 H261 1.000 no
C26 H262 1.000 no
C27 C28 1.540(7) yes
C27 N3 1.483(7) yes
C27 H271 1.000 no
C27 H272 1.000 no
C28 N4 1.477(7) yes
C28 H281 1.000 no
C28 H282 1.000 no
N1 H11 0.860 no
N2 H21 0.860 no
N3 H31 0.860 no
N4 H41 0.860 no

loop_
_geom_hbond_atom_site_label_D
_geom_hbond_atom_site_label_H
_geom_hbond_atom_site_label_A
_geom_hbond_site_symmetry_A
_geom_hbond_angle_DHA
_geom_hbond_distance_DH
_geom_hbond_distance_HA
_geom_hbond_distance_DA
_geom_hbond_publ_flag
N1 H11 O24 . 171 0.86 1.91 2.765(6) yes
N2 H21 O27 1_655 171 0.86 1.90 2.754(5) yes
N3 H31 O39 . 168 0.86 1.80 2.648(5) yes
N4 H41 O34 1_455 172 0.86 1.82 2.676(5) yes
